data_7716530
loop_
_publ_author_name
'Chen, Luyao'
'Hu, Wei'
'Lei, Caijin'
'Zhu, Teng'
'Li, Chengchuang'
'Tang, Jie'
'Cheng, Guangbin'
'Xiao, Chuan'
'Yang, Hongwei'

_publ_section_title
;
 Advanced tetracyclic heat-resistant energetic materials based on
 bis(4-nitropyrazole) bridged 1,2,4-triazole.
;
_journal_issue 30
_journal_name_full 'Dalton transactions (Cambridge, England : 2003)'
_journal_page_first 12641
_journal_page_last 12648
_journal_paper_doi 10.1039/d4dt01627k
_journal_volume 53
_journal_year 2024
_chemical_formula_moiety 'C10 H10 N16 O4, H2 O, 2(C2 H6 O S)'
_chemical_formula_sum 'C14 H24 N16 O7 S2'
_chemical_formula_weight 592.61
_chemical_name_systematic 123
_space_group_crystal_system triclinic
_space_group_IT_number 2
_space_group_name_Hall '-P 1'
_space_group_name_H-M_alt 'P -1'
_atom_sites_solution_hydrogens mixed
_atom_sites_solution_primary iterative
_audit_creation_date 2023-05-05
_audit_creation_method
;
Olex2 1.5
(compiled 2023.03.06 svn.rbb2c1857 for OlexSys, GUI svn.r6748)
;
_audit_update_record
;
2023-11-09 deposited with the CCDC.	2024-07-02 downloaded from the CCDC.
;
_cell_angle_alpha 82.993(4)
_cell_angle_beta 87.537(4)
_cell_angle_gamma 68.954(3)
_cell_formula_units_Z 2
_cell_length_a 9.4496(9)
_cell_length_b 11.7533(13)
_cell_length_c 12.2973(13)
_cell_measurement_reflns_used 2655
_cell_measurement_temperature 193.00
_cell_measurement_theta_max 23.75
_cell_measurement_theta_min 2.36
_cell_volume 1265.2(2)
_computing_cell_refinement 'SAINT V8.40B (?, 2016)'
_computing_data_reduction 'SAINT V8.40B (?, 2016)'
_computing_molecular_graphics 'Olex2 1.5 (Dolomanov et al., 2009)'
_computing_publication_material 'Olex2 1.5 (Dolomanov et al., 2009)'
_computing_structure_refinement 'SHELXL 2018/3 (Sheldrick, 2015)'
_computing_structure_solution 'olex2.solve 1.5 (Bourhis et al., 2015)'
_diffrn_ambient_temperature 193.00
_diffrn_measured_fraction_theta_full 0.986
_diffrn_measured_fraction_theta_max 0.986
_diffrn_measurement_device_type 'Bruker APEX-II CCD'
_diffrn_measurement_method '\f and \w scans'
_diffrn_radiation_type MoK\a
_diffrn_radiation_wavelength 0.71073
_diffrn_reflns_av_R_equivalents 0.0914
_diffrn_reflns_av_unetI/netI 0.0755
_diffrn_reflns_Laue_measured_fraction_full 0.986
_diffrn_reflns_Laue_measured_fraction_max 0.986
_diffrn_reflns_limit_h_max 11
_diffrn_reflns_limit_h_min -10
_diffrn_reflns_limit_k_max 14
_diffrn_reflns_limit_k_min -14
_diffrn_reflns_limit_l_max 14
_diffrn_reflns_limit_l_min -14
_diffrn_reflns_number 17188
_diffrn_reflns_point_group_measured_fraction_full 0.986
_diffrn_reflns_point_group_measured_fraction_max 0.986
_diffrn_reflns_theta_full 25.242
_diffrn_reflns_theta_max 25.348
_diffrn_reflns_theta_min 2.309
_diffrn_source_current 1.4
_diffrn_source_power 0.07
_diffrn_source_voltage 50.0
_diffrn_standards_number 0
_exptl_absorpt_coefficient_mu 0.282
_exptl_absorpt_correction_T_max 0.7456
_exptl_absorpt_correction_T_min 0.6364
_exptl_absorpt_correction_type none
_exptl_absorpt_process_details
;
SADABS-2016/2 (Bruker,2016/2) was used for absorption correction.
wR2(int) was 0.1188 before and 0.0730 after correction.
The Ratio of minimum to maximum transmission is 0.8535.
The \l/2 correction factor is Not present.
;
_exptl_crystal_colour 'clear light colourless'
_exptl_crystal_colour_lustre clear
_exptl_crystal_colour_modifier light
_exptl_crystal_colour_primary colourless
_exptl_crystal_density_diffrn 1.556
_exptl_crystal_description block
_exptl_crystal_F_000 616
_exptl_crystal_size_max 0.13
_exptl_crystal_size_mid 0.12
_exptl_crystal_size_min 0.11
_refine_diff_density_max 0.816
_refine_diff_density_min -0.502
_refine_diff_density_rms 0.094
_refine_ls_extinction_coef 0.0064(17)
_refine_ls_extinction_expression Fc^*^=kFc[1+0.001xFc^2^\l^3^/sin(2\q)]^-1/4^
_refine_ls_extinction_method 'SHELXL-2018/3 (Sheldrick 2018)'
_refine_ls_goodness_of_fit_ref 1.055
_refine_ls_hydrogen_treatment mixed
_refine_ls_matrix_type full
_refine_ls_number_parameters 410
_refine_ls_number_reflns 4560
_refine_ls_number_restraints 1036
_refine_ls_restrained_S_all 1.212
_refine_ls_R_factor_all 0.1324
_refine_ls_R_factor_gt 0.0847
_refine_ls_shift/su_max 0.000
_refine_ls_shift/su_mean 0.000
_refine_ls_structure_factor_coef Fsqd
_refine_ls_weighting_details 'w=1/[\s^2^(Fo^2^)+(0.0300P)^2^+5.6000P] where P=(Fo^2^+2Fc^2^)/3'
_refine_ls_weighting_scheme calc
_refine_ls_wR_factor_gt 0.1660
_refine_ls_wR_factor_ref 0.1962
_reflns_Friedel_coverage 0.000
_reflns_number_gt 2751
_reflns_number_total 4560
_reflns_threshold_expression 'I > 2\s(I)'
_cod_data_source_file d4dt01627k2.cif
_cod_data_source_block mo_20230505_zm_nlg_cly_2023_4
_cod_depositor_comments 'Adding full bibliography for 7716530--7716531.cif.'
_cod_database_code 7716530
_shelx_shelxl_version_number 2018/3
_shelx_space_group_comment
;
The symmetry employed for this shelxl refinement is uniquely defined
by the following loop, which should always be used as a source of
symmetry information in preference to the above space-group names.
They are only intended as comments.
;
_shelx_estimated_absorpt_t_max 0.970
_shelx_estimated_absorpt_t_min 0.964
_olex2_refinement_description
;
1. Fixed Uiso
 At 1.2 times of:
  All N(H) groups, All N(H,H) groups
 At 1.5 times of:
  All C(H,H,H) groups, All O(H,H) groups
2. Restrained distances
 C14-S2
 1.8 with sigma of 0.002
 O6-H10B
 2.3 with sigma of 0.02
 S2-O6 \\sim S2A-O6A
 with sigma of 0.02
 S2-C13 \\sim S2A-C14A
 with sigma of 0.02
 O6-C13 \\sim O6A-C14A
 with sigma of 0.04
3. Rigid bond restraints
 All non-hydrogen atoms
 with sigma for 1-2 distances of 0.01 and sigma for 1-3 distances of 0.02
 All non-hydrogen atoms
 with sigma for 1-2 distances of 0.001 and sigma for 1-3 distances of 0.002
4. Uiso/Uaniso restraints and constraints
N5 \\sim N15 \\sim O6A \\sim C5 \\sim O3 \\sim N12 \\sim N4 \\sim H11B \\sim O4
\\sim C3 \\sim H12A \\sim C4 \\sim N14 \\sim N3 \\sim H11C \\sim C8 \\sim H14C
\\sim N8 \\sim N7 \\sim H14F \\sim N9 \\sim H13B \\sim H10A \\sim O6 \\sim H10B
\\sim H13A \\sim N11 \\sim S2 \\sim H7 \\sim H12D \\sim N6 \\sim H12C \\sim
H16A \\sim O5 \\sim N10 \\sim S1 \\sim C9 \\sim C10 \\sim C6 \\sim C14A \\sim
O10 \\sim C7 \\sim H13F \\sim O2 \\sim H11 \\sim H1A \\sim N13 \\sim H1B \\sim
N16 \\sim C1 \\sim O1 \\sim H13C \\sim H2A \\sim H16B \\sim N1 \\sim H12B \\sim
H2B \\sim C13 \\sim C2 \\sim H11A \\sim N2 \\sim C14 \\sim H12E \\sim S2A \\sim
H14B \\sim H14E \\sim H14A \\sim H13D \\sim C12 \\sim H13E \\sim H14D \\sim
C13A \\sim C11: within 2A with sigma of 0.02 and sigma for terminal atoms of
3.8 within 2A
Uanis(C14) \\sim Ueq, Uanis(C13) \\sim Ueq: with sigma of 0.001 and sigma for
terminal atoms of 0.002
Uanis(N5) \\sim Ueq, Uanis(C5) \\sim Ueq, Uanis(C3) \\sim Ueq, Uanis(N14) \\sim
Ueq, Uanis(O3) \\sim Ueq, Uanis(N3) \\sim Ueq, Uanis(O1) \\sim Ueq, Uanis(N4)
\\sim Ueq, Uanis(C1) \\sim Ueq, Uanis(O4) \\sim Ueq, Uanis(N16) \\sim Ueq,
Uanis(C4) \\sim Ueq, Uanis(O6) \\sim Ueq, Uanis(O5) \\sim Ueq, Uanis(N7) \\sim
Ueq, Uanis(C6) \\sim Ueq, Uanis(N13) \\sim Ueq, Uanis(N10) \\sim Ueq,
Uanis(N11) \\sim Ueq, Uanis(C12) \\sim Ueq, Uanis(N9) \\sim Ueq, Uanis(S2A)
\\sim Ueq, Uanis(C7) \\sim Ueq, Uanis(C8) \\sim Ueq, Uanis(N1) \\sim Ueq,
Uanis(C9) \\sim Ueq, Uanis(N2) \\sim Ueq, Uanis(N6) \\sim Ueq, Uanis(C2) \\sim
Ueq, Uanis(N8) \\sim Ueq, Uanis(O2) \\sim Ueq, Uanis(C10) \\sim Ueq, Uanis(O10)
\\sim Ueq, Uanis(N15) \\sim Ueq, Uanis(S2) \\sim Ueq, Uanis(C14A) \\sim Ueq,
Uanis(C13) \\sim Ueq, Uanis(O6A) \\sim Ueq, Uanis(N12) \\sim Ueq, Uanis(C13A)
\\sim Ueq, Uanis(S1) \\sim Ueq, Uanis(C11) \\sim Ueq, Uanis(C14) \\sim Ueq:
with sigma of 0.01 and sigma for terminal atoms of 0.02
Uanis(N12) \\sim Ueq, Uanis(N2) \\sim Ueq, Uanis(N16) \\sim Ueq, Uanis(C8)
\\sim Ueq, Uanis(C10) \\sim Ueq, Uanis(N15) \\sim Ueq, Uanis(C11) \\sim Ueq,
Uanis(N14) \\sim Ueq, Uanis(N11) \\sim Ueq, Uanis(O2) \\sim Ueq, Uanis(N10)
\\sim Ueq, Uanis(N5) \\sim Ueq, Uanis(C5) \\sim Ueq, Uanis(C6) \\sim Ueq,
Uanis(O3) \\sim Ueq, Uanis(N9) \\sim Ueq, Uanis(C3) \\sim Ueq, Uanis(N3) \\sim
Ueq, Uanis(C1) \\sim Ueq, Uanis(N4) \\sim Ueq, Uanis(O4) \\sim Ueq, Uanis(C4)
\\sim Ueq, Uanis(N13) \\sim Ueq, Uanis(O5) \\sim Ueq, Uanis(C12) \\sim Ueq,
Uanis(S2) \\sim Ueq, Uanis(O10) \\sim Ueq, Uanis(O1) \\sim Ueq, Uanis(C13)
\\sim Ueq, Uanis(N1) \\sim Ueq, Uanis(O6) \\sim Ueq, Uanis(C2) \\sim Ueq,
Uanis(C13A) \\sim Ueq, Uanis(C14) \\sim Ueq, Uanis(S1) \\sim Ueq, Uanis(O6A)
\\sim Ueq, Uanis(S2A) \\sim Ueq, Uanis(C14A) \\sim Ueq, Uanis(N6) \\sim Ueq,
Uanis(N7) \\sim Ueq, Uanis(C7) \\sim Ueq, Uanis(C9) \\sim Ueq, Uanis(N8) \\sim
Ueq: with sigma of 0.002 and sigma for terminal atoms of 0.004
5. Others
 Sof(S2A)=Sof(O6A)=Sof(C13A)=Sof(H13D)=Sof(H13E)=Sof(H13F)=Sof(C14A)=Sof(H14D)=
 Sof(H14E)=Sof(H14F)=1-FVAR(1)
 Sof(S2)=Sof(O6)=Sof(C13)=Sof(H13A)=Sof(H13B)=Sof(H13C)=Sof(C14)=Sof(H14A)=
 Sof(H14B)=Sof(H14C)=FVAR(1)
6.a Free rotating group:
 O10(H10A,H10B)
6.b Rotating group:
 N2(H2A,H2B), N12(H12A), N16(H16B)
6.c Aromatic/amide H refined with riding coordinates:
 N7(H7), N11(H11)
6.d X=CH2 refined with riding coordinates:
 N1(H1A,H1B)
6.e Idealised Me refined as rotating group:
 C13(H13A,H13B,H13C), C14(H14A,H14B,H14C), C11(H11A,H11B,H11C), C12(H12C,H12D,
 H12E), C13A(H13D,H13E,H13F), C14A(H14D,H14E,H14F)
;
_olex2_submission_special_instructions 'No special instructions were received'

loop_
_space_group_symop_operation_xyz
'x, y, z'
'-x, -y, -z'

loop_
_atom_site_label
_atom_site_type_symbol
_atom_site_fract_x
_atom_site_fract_y
_atom_site_fract_z
_atom_site_U_iso_or_equiv
_atom_site_adp_type
_atom_site_occupancy
_atom_site_site_symmetry_order
_atom_site_calc_flag
_atom_site_refinement_flags_posn
_atom_site_refinement_flags_adp
_atom_site_refinement_flags_occupancy
_atom_site_disorder_assembly
_atom_site_disorder_group
C1 C 0.5842(6) 0.6886(5) 0.0888(4) 0.0346(9) Uani 1 1 d . U . . .
O1 O 0.7112(5) 0.4877(4) 0.3773(3) 0.0536(11) Uani 1 1 d . U . . .
N1 N 0.5781(5) 0.8046(4) 0.0779(4) 0.0426(11) Uani 1 1 d . U . . .
H1A H 0.617032 0.833570 0.019566 0.051 Uiso 1 1 calc R U . . .
H1B H 0.535198 0.852102 0.129171 0.051 Uiso 1 1 calc R U . . .
N2 N 0.4544(5) 0.7016(4) 0.2646(4) 0.0384(10) Uani 1 1 d . U . . .
H2A H 0.362880 0.695559 0.276047 0.046 Uiso 1 1 d R U . . .
H2B H 0.507620 0.671538 0.326597 0.046 Uiso 1 1 d R U . . .
C2 C 0.5647(6) 0.5168(5) 0.1613(4) 0.0343(9) Uani 1 1 d . U . . .
O2 O 0.6430(4) 0.3865(3) 0.5156(3) 0.0435(9) Uani 1 1 d . U . . .
C3 C 0.5279(6) 0.4236(5) 0.2363(4) 0.0340(9) Uani 1 1 d . U . . .
O3 O 0.8305(4) 0.1681(4) 0.4290(3) 0.0508(11) Uani 1 1 d . U . . .
N3 N 0.5297(5) 0.6373(4) 0.1787(3) 0.0341(8) Uani 1 1 d . U . . .
N4 N 0.6446(5) 0.6067(4) 0.0192(4) 0.0383(9) Uani 1 1 d . U . . .
O4 O 0.8947(4) 0.0595(4) 0.5860(3) 0.0478(10) Uani 1 1 d . U . . .
C4 C 0.5636(6) 0.3785(5) 0.3456(4) 0.0338(8) Uani 1 1 d . U . . .
N5 N 0.6315(5) 0.4953(4) 0.0678(4) 0.0379(9) Uani 1 1 d . U . . .
C5 C 0.5071(6) 0.2825(4) 0.3687(4) 0.0330(8) Uani 1 1 d . U . . .
C6 C 0.6478(6) 0.1200(4) 0.5297(4) 0.0327(9) Uani 1 1 d . U . . .
N6 N 0.6428(5) 0.4197(4) 0.4168(4) 0.0374(8) Uani 1 1 d . U . . .
N7 N 0.4536(5) 0.3569(4) 0.2018(4) 0.0342(8) Uani 1 1 d . U . . .
H7 H 0.417116 0.368586 0.135042 0.041 Uiso 1 1 calc R U . . .
C7 C 0.5195(6) 0.1968(4) 0.4702(4) 0.0321(9) Uani 1 1 d . U . . .
H16A H 0.985(6) -0.327(5) 0.788(4) 0.032(9) Uiso 1 1 d . U . . .
C8 C 0.5974(6) 0.0559(4) 0.6158(4) 0.0325(9) Uani 1 1 d . U . . .
N8 N 0.4400(5) 0.2692(4) 0.2804(3) 0.0339(8) Uani 1 1 d . U . . .
N9 N 0.8002(5) 0.1148(4) 0.5137(4) 0.0361(9) Uani 1 1 d . U . . .
C9 C 0.6712(6) -0.0307(5) 0.7100(4) 0.0349(9) Uani 1 1 d . U . . .
C10 C 0.8222(7) -0.1870(5) 0.8128(5) 0.0431(10) Uani 1 1 d . U . . .
N10 N 0.3967(5) 0.1810(4) 0.5145(3) 0.0335(8) Uani 1 1 d . U . . .
O10 O 0.8473(6) 0.2899(5) -0.0165(4) 0.0716(14) Uani 1 1 d G U . . .
H10A H 0.786380 0.273188 -0.057744 0.107 Uiso 1 1 d G U . . .
H10B H 0.899446 0.321702 -0.062091 0.107 Uiso 1 1 d DG U . . .
N11 N 0.4479(5) 0.0945(4) 0.6024(3) 0.0333(8) Uani 1 1 d . U . . .
H11 H 0.388034 0.067000 0.646005 0.040 Uiso 1 1 calc R U . . .
N12 N 0.8756(6) -0.1964(4) 0.6193(4) 0.0439(11) Uani 1 1 d . U . . .
H12A H 0.810223 -0.194351 0.568423 0.053 Uiso 1 1 d R U . . .
H12B H 0.937(7) -0.154(5) 0.588(5) 0.056(9) Uiso 1 1 d . U . . .
N13 N 0.7961(5) -0.1358(4) 0.7066(4) 0.0392(9) Uani 1 1 d . U . . .
N14 N 0.6252(5) -0.0176(4) 0.8107(4) 0.0411(9) Uani 1 1 d . U . . .
N15 N 0.7231(6) -0.1183(4) 0.8786(4) 0.0468(10) Uani 1 1 d . U . . .
N16 N 0.9374(7) -0.2946(5) 0.8432(5) 0.0587(14) Uani 1 1 d . U . . .
H16B H 0.961022 -0.300230 0.914086 0.070 Uiso 1 1 d R U . . .
S2 S 0.9070(3) 0.4290(2) -0.2963(2) 0.0528(9) Uani 0.680(5) 1 d D U P A 1
O6 O 0.8171(9) 0.3572(7) -0.2402(7) 0.0569(18) Uani 0.680(5) 1 d D U P A 1
C13 C 1.0627(11) 0.4021(10) -0.2069(8) 0.0613(19) Uani 0.680(5) 1 d D U P A 1
H13A H 1.024159 0.431034 -0.136168 0.092 Uiso 0.680(5) 1 calc R U P A 1
H13B H 1.127065 0.446547 -0.239598 0.092 Uiso 0.680(5) 1 calc R U P A 1
H13C H 1.122232 0.314048 -0.195872 0.092 Uiso 0.680(5) 1 calc R U P A 1
C14 C 1.0100(11) 0.3428(8) -0.4041(6) 0.0589(18) Uani 0.680(5) 1 d D U P A 1
H14A H 1.064306 0.257596 -0.373997 0.088 Uiso 0.680(5) 1 calc R U P A 1
H14B H 1.082796 0.379120 -0.436490 0.088 Uiso 0.680(5) 1 calc R U P A 1
H14C H 0.938800 0.344777 -0.460637 0.088 Uiso 0.680(5) 1 calc R U P A 1
S1 S 0.1933(2) -0.05208(16) 0.78727(15) 0.0607(5) Uani 1 1 d . U . . .
O5 O 0.2226(5) 0.0462(4) 0.7086(4) 0.0648(13) Uani 1 1 d . U . . .
C11 C 0.2943(9) -0.0697(7) 0.9041(6) 0.0765(17) Uani 1 1 d . U . . .
H11A H 0.281144 -0.135886 0.955368 0.115 Uiso 1 1 calc R U . . .
H11B H 0.257609 0.006927 0.937929 0.115 Uiso 1 1 calc R U . . .
H11C H 0.401931 -0.090413 0.885904 0.115 Uiso 1 1 calc R U . . .
C12 C 0.0106(8) 0.0169(7) 0.8394(6) 0.0724(18) Uani 1 1 d . U . . .
H12C H 0.007015 0.087105 0.876484 0.109 Uiso 1 1 calc R U . . .
H12D H -0.014467 -0.042910 0.891765 0.109 Uiso 1 1 calc R U . . .
H12E H -0.062913 0.045026 0.779149 0.109 Uiso 1 1 calc R U . . .
S2A S 0.9576(6) 0.3389(5) -0.3323(4) 0.0527(17) Uani 0.320(5) 1 d D U P A 2
O6A O 0.8444(17) 0.3095(14) -0.2532(13) 0.050(3) Uani 0.320(5) 1 d D U P A 2
C13A C 0.885(2) 0.5023(18) -0.3689(17) 0.054(3) Uani 0.320(5) 1 d . U P A 2
H13D H 0.796190 0.524924 -0.416312 0.081 Uiso 0.320(5) 1 calc R U P A 2
H13E H 0.963571 0.527449 -0.408074 0.081 Uiso 0.320(5) 1 calc R U P A 2
H13F H 0.856204 0.543468 -0.302452 0.081 Uiso 0.320(5) 1 calc R U P A 2
C14A C 1.109(2) 0.334(2) -0.2476(16) 0.056(3) Uani 0.320(5) 1 d D U P A 2
H14D H 1.066623 0.380235 -0.185264 0.084 Uiso 0.320(5) 1 calc R U P A 2
H14E H 1.174676 0.370571 -0.290238 0.084 Uiso 0.320(5) 1 calc R U P A 2
H14F H 1.167208 0.248555 -0.220705 0.084 Uiso 0.320(5) 1 calc R U P A 2

loop_
_atom_site_aniso_label
_atom_site_aniso_U_11
_atom_site_aniso_U_22
_atom_site_aniso_U_33
_atom_site_aniso_U_23
_atom_site_aniso_U_13
_atom_site_aniso_U_12
C1 0.0324(19) 0.0329(12) 0.0374(15) 0.0115(11) 0.0029(13) -0.0156(14)
O1 0.050(2) 0.052(2) 0.064(2) 0.0275(17) -0.0086(17) -0.0345(17)
N1 0.048(3) 0.0319(15) 0.045(2) 0.0132(15) 0.0094(19) -0.0175(18)
N2 0.035(2) 0.0347(19) 0.0426(19) 0.0094(14) 0.0088(16) -0.0144(18)
C2 0.0324(19) 0.0313(12) 0.0379(14) 0.0096(10) 0.0018(13) -0.0144(13)
O2 0.043(2) 0.0401(19) 0.0449(13) 0.0174(15) -0.0042(15) -0.0183(16)
C3 0.0318(18) 0.0291(15) 0.0389(12) 0.0083(11) 0.0047(12) -0.0124(13)
O3 0.035(2) 0.047(2) 0.062(2) 0.0265(16) 0.0087(15) -0.0156(16)
N3 0.0320(17) 0.0300(12) 0.0381(14) 0.0115(10) 0.0037(12) -0.0139(13)
N4 0.0383(18) 0.0339(13) 0.0411(15) 0.0099(10) 0.0061(13) -0.0160(13)
O4 0.0346(17) 0.051(2) 0.0539(19) 0.0150(16) -0.0020(14) -0.0164(16)
C4 0.0310(18) 0.0293(16) 0.0389(12) 0.0090(11) 0.0051(13) -0.0127(13)
N5 0.0379(18) 0.0329(13) 0.0408(14) 0.0095(11) 0.0058(13) -0.0152(13)
C5 0.0298(18) 0.0289(16) 0.0380(13) 0.0084(11) 0.0057(12) -0.0121(13)
C6 0.0306(11) 0.0288(17) 0.0372(16) 0.0063(12) 0.0051(11) -0.0126(13)
N6 0.0343(18) 0.0341(16) 0.0440(12) 0.0123(12) 0.0005(12) -0.0178(13)
N7 0.0328(17) 0.0297(15) 0.0380(13) 0.0106(11) 0.0037(12) -0.0137(13)
C7 0.0311(13) 0.0277(16) 0.0364(14) 0.0076(11) 0.0054(11) -0.0133(13)
C8 0.0306(12) 0.0285(16) 0.0377(14) 0.0064(12) 0.0046(12) -0.0135(12)
N8 0.0328(17) 0.0295(15) 0.0373(13) 0.0095(11) 0.0055(12) -0.0135(13)
N9 0.0309(12) 0.0318(16) 0.0422(15) 0.0089(12) 0.0064(11) -0.0120(13)
C9 0.0324(16) 0.0312(15) 0.0407(12) 0.0080(11) 0.0023(12) -0.0148(10)
C10 0.0406(18) 0.0372(16) 0.0481(13) 0.0106(12) -0.0003(13) -0.0148(11)
N10 0.0307(13) 0.0300(16) 0.0373(15) 0.0107(11) 0.0047(11) -0.0128(12)
O10 0.071(3) 0.066(3) 0.068(3) 0.008(2) 0.000(2) -0.018(2)
N11 0.0304(12) 0.0291(16) 0.0377(15) 0.0114(11) 0.0060(11) -0.0131(12)
N12 0.034(2) 0.041(2) 0.0545(18) 0.0025(17) 0.0067(18) -0.0139(17)
N13 0.0348(16) 0.0336(14) 0.0463(12) 0.0088(11) 0.0031(12) -0.0133(10)
N14 0.0394(17) 0.0385(15) 0.0415(12) 0.0094(12) 0.0047(12) -0.0145(11)
N15 0.0458(18) 0.0432(16) 0.0451(13) 0.0131(12) 0.0031(13) -0.0143(12)
N16 0.053(3) 0.045(2) 0.063(3) 0.0170(19) -0.004(2) -0.0068(15)
S2 0.0442(13) 0.0486(14) 0.0587(13) 0.0076(9) 0.0049(9) -0.0133(10)
O6 0.053(3) 0.059(4) 0.059(3) 0.004(3) 0.005(2) -0.024(3)
C13 0.059(2) 0.064(3) 0.063(2) -0.0045(19) -0.0001(16) -0.0260(19)
C14 0.057(3) 0.060(3) 0.058(2) -0.0020(17) 0.0034(16) -0.0208(17)
S1 0.0648(11) 0.0576(10) 0.0641(10) 0.0025(7) 0.0254(8) -0.0330(8)
O5 0.048(2) 0.071(2) 0.073(2) 0.0225(17) 0.0111(18) -0.029(2)
C11 0.065(3) 0.080(4) 0.079(2) 0.023(3) 0.005(2) -0.029(3)
C12 0.0559(19) 0.091(4) 0.068(3) 0.009(3) 0.0173(19) -0.031(2)
S2A 0.051(2) 0.051(2) 0.056(2) 0.0011(15) 0.0070(14) -0.0210(16)
O6A 0.049(4) 0.050(5) 0.052(5) -0.003(3) 0.007(3) -0.020(4)
C13A 0.055(5) 0.051(3) 0.057(5) -0.001(3) 0.003(3) -0.022(3)
C14A 0.052(4) 0.055(5) 0.062(5) 0.002(3) 0.004(3) -0.023(3)

loop_
_atom_type_symbol
_atom_type_description
_atom_type_scat_dispersion_real
_atom_type_scat_dispersion_imag
_atom_type_scat_source
C C 0.0033 0.0016 'International Tables Vol C Tables 4.2.6.8 and 6.1.1.4'
H H 0.0000 0.0000 'International Tables Vol C Tables 4.2.6.8 and 6.1.1.4'
N N 0.0061 0.0033 'International Tables Vol C Tables 4.2.6.8 and 6.1.1.4'
O O 0.0106 0.0060 'International Tables Vol C Tables 4.2.6.8 and 6.1.1.4'
S S 0.1246 0.1234 'International Tables Vol C Tables 4.2.6.8 and 6.1.1.4'

loop_
_geom_angle_atom_site_label_1
_geom_angle_atom_site_label_2
_geom_angle_atom_site_label_3
_geom_angle
_geom_angle_site_symmetry_1
_geom_angle_site_symmetry_3
_geom_angle_publ_flag
N1 C1 N3 122.8(5) . . ?
N4 C1 N1 126.9(5) . . ?
N4 C1 N3 110.3(4) . . ?
C1 N1 H1A 120.0 . . ?
C1 N1 H1B 120.0 . . ?
H1A N1 H1B 120.0 . . ?
H2A N2 H2B 107.7 . . ?
N3 N2 H2A 111.3 . . ?
N3 N2 H2B 110.3 . . ?
N3 C2 C3 125.3(5) . . ?
N5 C2 C3 123.5(5) . . ?
N5 C2 N3 111.2(4) . . ?
C4 C3 C2 132.7(5) . . ?
N7 C3 C2 121.5(5) . . ?
N7 C3 C4 105.6(4) . . ?
C1 N3 N2 123.9(4) . . ?
C1 N3 C2 104.9(4) . . ?
C2 N3 N2 131.2(4) . . ?
C1 N4 N5 106.7(4) . . ?
C3 C4 C5 105.8(5) . . ?
C3 C4 N6 126.6(4) . . ?
C5 C4 N6 127.6(4) . . ?
C2 N5 N4 106.9(4) . . ?
C4 C5 C7 129.9(5) . . ?
N8 C5 C4 110.4(4) . . ?
N8 C5 C7 119.6(4) . . ?
C7 C6 N9 127.6(4) . . ?
C8 C6 C7 106.8(5) . . ?
C8 C6 N9 125.4(5) . . ?
O1 N6 C4 118.6(4) . . ?
O2 N6 O1 122.3(5) . . ?
O2 N6 C4 119.0(4) . . ?
C3 N7 H7 123.4 . . ?
C3 N7 N8 113.2(4) . . ?
N8 N7 H7 123.4 . . ?
C6 C7 C5 129.9(5) . . ?
N10 C7 C5 120.2(5) . . ?
N10 C7 C6 109.9(4) . . ?
C6 C8 C9 134.2(5) . . ?
N11 C8 C6 104.9(4) . . ?
N11 C8 C9 120.8(4) . . ?
C5 N8 N7 104.9(4) . . ?
O3 N9 O4 122.9(5) . . ?
O3 N9 C6 118.1(4) . . ?
O4 N9 C6 118.9(4) . . ?
N13 C9 C8 126.1(5) . . ?
N14 C9 C8 123.6(5) . . ?
N14 C9 N13 110.3(5) . . ?
N15 C10 N13 110.8(5) . . ?
N15 C10 N16 126.3(6) . . ?
N16 C10 N13 122.9(6) . . ?
C7 N10 N11 105.2(4) . . ?
H10A O10 H10B 104.6 . . ?
C8 N11 N10 113.2(4) . . ?
C8 N11 H11 123.4 . . ?
N10 N11 H11 123.4 . . ?
H12A N12 H12B 108.1 . . ?
N13 N12 H12A 109.4 . . ?
N13 N12 H12B 108(4) . . ?
C9 N13 N12 132.0(5) . . ?
C10 N13 C9 105.2(5) . . ?
C10 N13 N12 122.2(5) . . ?
C9 N14 N15 107.6(5) . . ?
C10 N15 N14 106.1(4) . . ?
H16A N16 H16B 134.1 . . ?
C10 N16 H16A 112(4) . . ?
C10 N16 H16B 110.7 . . ?
O6 S2 C13 105.5(5) . . ?
O6 S2 C14 106.0(5) . . ?
C13 S2 C14 98.5(5) . . ?
S2 C13 H13A 109.5 . . ?
S2 C13 H13B 109.5 . . ?
S2 C13 H13C 109.5 . . ?
H13A C13 H13B 109.5 . . ?
H13A C13 H13C 109.5 . . ?
H13B C13 H13C 109.5 . . ?
S2 C14 H14A 109.5 . . ?
S2 C14 H14B 109.5 . . ?
S2 C14 H14C 109.5 . . ?
H14A C14 H14B 109.5 . . ?
H14A C14 H14C 109.5 . . ?
H14B C14 H14C 109.5 . . ?
O5 S1 C11 107.7(3) . . ?
O5 S1 C12 105.9(3) . . ?
C11 S1 C12 98.5(4) . . ?
S1 C11 H11A 109.5 . . ?
S1 C11 H11B 109.5 . . ?
S1 C11 H11C 109.5 . . ?
H11A C11 H11B 109.5 . . ?
H11A C11 H11C 109.5 . . ?
H11B C11 H11C 109.5 . . ?
S1 C12 H12C 109.5 . . ?
S1 C12 H12D 109.5 . . ?
S1 C12 H12E 109.5 . . ?
H12C C12 H12D 109.5 . . ?
H12C C12 H12E 109.5 . . ?
H12D C12 H12E 109.5 . . ?
O6A S2A C13A 106.7(10) . . ?
O6A S2A C14A 104.7(9) . . ?
C14A S2A C13A 96.6(10) . . ?
S2A C13A H13D 109.5 . . ?
S2A C13A H13E 109.5 . . ?
S2A C13A H13F 109.5 . . ?
H13D C13A H13E 109.5 . . ?
H13D C13A H13F 109.5 . . ?
H13E C13A H13F 109.5 . . ?
S2A C14A H14D 109.5 . . ?
S2A C14A H14E 109.5 . . ?
S2A C14A H14F 109.5 . . ?
H14D C14A H14E 109.5 . . ?
H14D C14A H14F 109.5 . . ?
H14E C14A H14F 109.5 . . ?

loop_
_geom_bond_atom_site_label_1
_geom_bond_atom_site_label_2
_geom_bond_distance
_geom_bond_site_symmetry_2
_geom_bond_publ_flag
C1 N1 1.334(6) . ?
C1 N3 1.364(6) . ?
C1 N4 1.323(7) . ?
O1 N6 1.241(5) . ?
N1 H1A 0.8800 . ?
N1 H1B 0.8800 . ?
N2 H2A 0.8970 . ?
N2 H2B 0.8931 . ?
N2 N3 1.393(6) . ?
C2 C3 1.474(6) . ?
C2 N3 1.375(6) . ?
C2 N5 1.295(7) . ?
O2 N6 1.230(5) . ?
C3 C4 1.392(7) . ?
C3 N7 1.338(7) . ?
O3 N9 1.226(5) . ?
N4 N5 1.416(5) . ?
O4 N9 1.233(5) . ?
C4 C5 1.407(7) . ?
C4 N6 1.408(7) . ?
C5 C7 1.486(6) . ?
C5 N8 1.334(7) . ?
C6 C7 1.396(7) . ?
C6 C8 1.390(6) . ?
C6 N9 1.426(6) . ?
N7 H7 0.8800 . ?
N7 N8 1.362(5) . ?
C7 N10 1.324(6) . ?
C8 C9 1.462(7) . ?
C8 N11 1.331(6) . ?
C9 N13 1.372(7) . ?
C9 N14 1.303(7) . ?
C10 N13 1.363(7) . ?
C10 N15 1.317(7) . ?
C10 N16 1.362(7) . ?
N10 N11 1.364(5) . ?
O10 H10A 0.8706 . ?
O10 H10B 0.8691 . ?
N11 H11 0.8800 . ?
N12 H12A 0.8901 . ?
N12 H12B 0.94(6) . ?
N12 N13 1.400(6) . ?
N14 N15 1.412(6) . ?
N16 H16A 0.85(5) . ?
N16 H16B 0.8980 . ?
S2 O6 1.494(7) . ?
S2 C13 1.787(9) . ?
S2 C14 1.800(2) . ?
C13 H13A 0.9800 . ?
C13 H13B 0.9800 . ?
C13 H13C 0.9800 . ?
C14 H14A 0.9800 . ?
C14 H14B 0.9800 . ?
C14 H14C 0.9800 . ?
S1 O5 1.510(4) . ?
S1 C11 1.709(8) . ?
S1 C12 1.754(7) . ?
C11 H11A 0.9800 . ?
C11 H11B 0.9800 . ?
C11 H11C 0.9800 . ?
C12 H12C 0.9800 . ?
C12 H12D 0.9800 . ?
C12 H12E 0.9800 . ?
S2A O6A 1.517(12) . ?
S2A C13A 1.80(2) . ?
S2A C14A 1.782(15) . ?
C13A H13D 0.9800 . ?
C13A H13E 0.9800 . ?
C13A H13F 0.9800 . ?
C14A H14D 0.9800 . ?
C14A H14E 0.9800 . ?
C14A H14F 0.9800 . ?

loop_
_geom_torsion_atom_site_label_1
_geom_torsion_atom_site_label_2
_geom_torsion_atom_site_label_3
_geom_torsion_atom_site_label_4
_geom_torsion
_geom_torsion_site_symmetry_1
_geom_torsion_site_symmetry_2
_geom_torsion_site_symmetry_3
_geom_torsion_site_symmetry_4
_geom_torsion_publ_flag
C1 N4 N5 C2 0.4(6) . . . . ?
N1 C1 N3 N2 4.1(8) . . . . ?
N1 C1 N3 C2 -176.7(5) . . . . ?
N1 C1 N4 N5 177.0(5) . . . . ?
C2 C3 C4 C5 -174.9(6) . . . . ?
C2 C3 C4 N6 3.9(10) . . . . ?
C2 C3 N7 N8 175.3(5) . . . . ?
C3 C2 N3 C1 -179.7(5) . . . . ?
C3 C2 N3 N2 -0.6(9) . . . . ?
C3 C2 N5 N4 179.0(5) . . . . ?
C3 C4 C5 C7 176.3(5) . . . . ?
C3 C4 C5 N8 -0.4(6) . . . . ?
C3 C4 N6 O1 -13.3(8) . . . . ?
C3 C4 N6 O2 167.3(5) . . . . ?
C3 N7 N8 C5 0.8(6) . . . . ?
N3 C1 N4 N5 -1.3(6) . . . . ?
N3 C2 C3 C4 -57.8(9) . . . . ?
N3 C2 C3 N7 127.0(6) . . . . ?
N3 C2 N5 N4 0.7(6) . . . . ?
N4 C1 N3 N2 -177.5(5) . . . . ?
N4 C1 N3 C2 1.7(6) . . . . ?
C4 C3 N7 N8 -1.1(6) . . . . ?
C4 C5 C7 C6 -53.9(9) . . . . ?
C4 C5 C7 N10 129.2(6) . . . . ?
C4 C5 N8 N7 -0.2(6) . . . . ?
N5 C2 C3 C4 124.2(7) . . . . ?
N5 C2 C3 N7 -51.0(8) . . . . ?
N5 C2 N3 C1 -1.5(6) . . . . ?
N5 C2 N3 N2 177.7(5) . . . . ?
C5 C4 N6 O1 165.3(5) . . . . ?
C5 C4 N6 O2 -14.1(8) . . . . ?
C5 C7 N10 N11 177.8(5) . . . . ?
C6 C7 N10 N11 0.3(6) . . . . ?
C6 C8 C9 N13 -52.8(9) . . . . ?
C6 C8 C9 N14 127.2(7) . . . . ?
C6 C8 N11 N10 -1.0(6) . . . . ?
N6 C4 C5 C7 -2.6(9) . . . . ?
N6 C4 C5 N8 -179.2(5) . . . . ?
N7 C3 C4 C5 0.9(6) . . . . ?
N7 C3 C4 N6 179.7(5) . . . . ?
C7 C5 N8 N7 -177.3(4) . . . . ?
C7 C6 C8 C9 -175.2(6) . . . . ?
C7 C6 C8 N11 1.2(6) . . . . ?
C7 C6 N9 O3 -12.6(8) . . . . ?
C7 C6 N9 O4 165.9(5) . . . . ?
C7 N10 N11 C8 0.4(6) . . . . ?
C8 C6 C7 C5 -178.1(5) . . . . ?
C8 C6 C7 N10 -0.9(6) . . . . ?
C8 C6 N9 O3 173.9(5) . . . . ?
C8 C6 N9 O4 -7.6(8) . . . . ?
C8 C9 N13 C10 -179.3(5) . . . . ?
C8 C9 N13 N12 -8.0(9) . . . . ?
C8 C9 N14 N15 179.9(5) . . . . ?
N8 C5 C7 C6 122.4(6) . . . . ?
N8 C5 C7 N10 -54.4(7) . . . . ?
N9 C6 C7 C5 7.5(9) . . . . ?
N9 C6 C7 N10 -175.4(5) . . . . ?
N9 C6 C8 C9 -0.6(10) . . . . ?
N9 C6 C8 N11 175.8(5) . . . . ?
C9 C8 N11 N10 176.0(5) . . . . ?
C9 N14 N15 C10 -0.6(6) . . . . ?
N11 C8 C9 N13 131.2(6) . . . . ?
N11 C8 C9 N14 -48.7(8) . . . . ?
N13 C9 N14 N15 -0.1(6) . . . . ?
N13 C10 N15 N14 1.0(7) . . . . ?
N14 C9 N13 C10 0.7(6) . . . . ?
N14 C9 N13 N12 171.9(5) . . . . ?
N15 C10 N13 C9 -1.1(6) . . . . ?
N15 C10 N13 N12 -173.4(5) . . . . ?
N16 C10 N13 C9 179.2(6) . . . . ?
N16 C10 N13 N12 6.9(9) . . . . ?
N16 C10 N15 N14 -179.3(6) . . . . ?
